data_1001346
loop_
_publ_author_name
'Gasperin, M.'

_publ_section_title
;
 Synthese en monocristaux et structure du monouranate de sodium \b-Na~2~UO~4~
;
_journal_coden_ASTM JSSCBI
_journal_issue 3
_journal_name_full 'Journal of Solid State Chemistry'
_journal_page_first 316
_journal_page_last 319
_journal_paper_doi 10.1016/0022-4596(85)90282-8
_journal_volume 60
_journal_year 1985
_chemical_formula_structural 'Na2 U O4'
_chemical_formula_sum 'Na2 O4 U'
_chemical_name_systematic 'Disodium uranate - \b'
_space_group_IT_number 69
_symmetry_cell_setting orthorhombic
_symmetry_Int_Tables_number 69
_symmetry_space_group_name_Hall '-F 2 2'
_symmetry_space_group_name_H-M 'F m m m'
_cell_angle_alpha 90
_cell_angle_beta 90
_cell_angle_gamma 90
_cell_formula_units_Z 4
_cell_length_a 5.802(2)
_cell_length_b 5.969(2)
_cell_length_c 11.699(3)
_cell_volume 405.2
_refine_ls_R_factor_all 0.075
_cod_duplicate_entry 1001339
_cod_database_code 1001346

loop_
_symmetry_equiv_pos_as_xyz
x,y,z
x,-y,-z
-x,y,-z
-x,-y,z
-x,-y,-z
-x,y,z
x,-y,z
x,y,-z
x,1/2+y,1/2+z
1/2+x,y,1/2+z
1/2+x,1/2+y,z
x,1/2-y,1/2-z
1/2+x,-y,1/2-z
1/2+x,1/2-y,-z
-x,1/2+y,1/2-z
1/2-x,y,1/2-z
1/2-x,1/2+y,-z
-x,1/2-y,1/2+z
1/2-x,-y,1/2+z
1/2-x,1/2-y,z
-x,1/2-y,1/2-z
1/2-x,-y,1/2-z
1/2-x,1/2-y,-z
-x,1/2+y,1/2+z
1/2-x,y,1/2+z
1/2-x,1/2+y,z
x,1/2-y,1/2+z
1/2+x,-y,1/2+z
1/2+x,1/2-y,z
x,1/2+y,1/2-z
1/2+x,y,1/2-z
1/2+x,1/2+y,-z

loop_
_atom_site_label
_atom_site_type_symbol
_atom_site_symmetry_multiplicity
_atom_site_Wyckoff_symbol
_atom_site_fract_x
_atom_site_fract_y
_atom_site_fract_z
_atom_site_occupancy
_atom_site_attached_hydrogens
_atom_site_calc_flag
U1 U6+ 4 a 0. 0. 0. 1. 0 d
Na1 Na1+ 16 m 0. 0.0496(28) 0.3377(12) 0.5 0 d
O1 O2- 32 p 0.1065(54) 0.0339(40) 0.1532(21) 0.25 0 d
O2 O2- 32 p 0.2049(58) 0.2916(47) 0.0470(25) 0.25 0 d

loop_
_atom_type_symbol
_atom_type_oxidation_number
U6+ 6.000
Na1+ 1.000
O2- -2.000
